data_2019445
loop_
_publ_author_name
'Neis, Christian'
'Hegetschweiler, Kaspar'

_publ_section_title
;
 Hydrogen bonding in polyamino-polyalcohols: a monohydrated cocrystal of
 1,3-diamino-5-azaniumyl-1,3,5-trideoxy-<i>cis</i>-inositol iodide and
 1,3,5-triamino-1,3,5-trideoxy-<i>cis</i>-inositol
;
_journal_coeditor_code KU3125
_journal_issue 4
_journal_name_full 'Acta Crystallographica Section C'
_journal_page_first 396
_journal_page_last 399
_journal_paper_doi 10.1107/S2053229614005038
_journal_volume 70
_journal_year 2014
_chemical_formula_iupac 'C6 H16 N3 O3 + , I - , C6 H15 N3 O3 , H2 O'
_chemical_formula_moiety 'C6 H16 N3 O3 +, I -, C6 H15 N3 O3, H2 O'
_chemical_formula_sum 'C12 H33 I N6 O7'
_chemical_formula_weight 500.34
_chemical_name_systematic
'1,3-Diamino-5-azaniumyl-1,3,5-trideoxy-<i>cis</i>-inositol iodide--1,3,5-triamino-1,3,5-trideoxy-<i>cis</i>-inositol--water (1/1/1)'
_space_group_IT_number 2
_symmetry_cell_setting triclinic
_symmetry_space_group_name_Hall '-P 1'
_symmetry_space_group_name_H-M 'P -1'
_atom_sites_solution_hydrogens geom
_atom_sites_solution_primary direct
_atom_sites_solution_secondary difmap
_cell_angle_alpha 88.679(2)
_cell_angle_beta 76.223(2)
_cell_angle_gamma 73.819(2)
_cell_formula_units_Z 2
_cell_length_a 9.5055(4)
_cell_length_b 9.9638(4)
_cell_length_c 11.0646(5)
_cell_measurement_reflns_used 9958
_cell_measurement_temperature 123(2)
_cell_measurement_theta_max 36.43
_cell_measurement_theta_min 2.60
_cell_volume 976.42(7)
_computing_cell_refinement 'SAINT (Bruker, 2010)'
_computing_data_collection 'APEX2 (Bruker, 2010)'
_computing_data_reduction 'SAINT (Bruker, 2010)'
_computing_molecular_graphics 'DIAMOND (Brandenburg, 2012)'
_computing_publication_material
;
SHELXL97 (Sheldrick, 2008) and PLATON (Spek, 2009)
;
_computing_structure_refinement 'SHELXL97 (Sheldrick, 2008)'
_computing_structure_solution 'SHELXS97 (Sheldrick, 2008)'
_diffrn_ambient_temperature 123(2)
_diffrn_measured_fraction_theta_full 1.000
_diffrn_measured_fraction_theta_max 1.000
_diffrn_measurement_device_type 'Bruker X8 APEX KappaCCD area-detector'
_diffrn_measurement_method '\f and \w'
_diffrn_radiation_monochromator graphite
_diffrn_radiation_source 'fine-focus sealed tube'
_diffrn_radiation_type MoK\a
_diffrn_radiation_wavelength 0.71073
_diffrn_reflns_av_R_equivalents 0.0229
_diffrn_reflns_av_sigmaI/netI 0.0163
_diffrn_reflns_limit_h_max 12
_diffrn_reflns_limit_h_min -12
_diffrn_reflns_limit_k_max 12
_diffrn_reflns_limit_k_min -12
_diffrn_reflns_limit_l_max 14
_diffrn_reflns_limit_l_min -14
_diffrn_reflns_number 21776
_diffrn_reflns_theta_full 27.00
_diffrn_reflns_theta_max 27.00
_diffrn_reflns_theta_min 1.90
_diffrn_standards_number 0
_exptl_absorpt_coefficient_mu 1.687
_exptl_absorpt_correction_T_max 0.9056
_exptl_absorpt_correction_T_min 0.3184
_exptl_absorpt_correction_type multi-scan
_exptl_absorpt_process_details '(SADABS; Bruker, 2010)'
_exptl_crystal_colour colourless
_exptl_crystal_density_diffrn 1.702
_exptl_crystal_density_method 'not measured'
_exptl_crystal_description plate
_exptl_crystal_F_000 512
_exptl_crystal_size_max 0.88
_exptl_crystal_size_mid 0.32
_exptl_crystal_size_min 0.06
_refine_diff_density_max 0.609
_refine_diff_density_min -0.417
_refine_ls_extinction_method none
_refine_ls_goodness_of_fit_ref 1.053
_refine_ls_hydrogen_treatment mixed
_refine_ls_matrix_type full
_refine_ls_number_parameters 298
_refine_ls_number_reflns 4257
_refine_ls_number_restraints 21
_refine_ls_restrained_S_all 1.065
_refine_ls_R_factor_all 0.0205
_refine_ls_R_factor_gt 0.0195
_refine_ls_shift/su_max 0.000
_refine_ls_shift/su_mean 0.000
_refine_ls_structure_factor_coef Fsqd
_refine_ls_weighting_details 'calc w = 1/[\s^2^(Fo^2^)+(0.0290P)^2^+1.2086P] where P=(Fo^2^+2Fc^2^)/3'
_refine_ls_weighting_scheme calc
_refine_ls_wR_factor_gt 0.0545
_refine_ls_wR_factor_ref 0.0551
_reflns_number_gt 4077
_reflns_number_total 4257
_reflns_threshold_expression I>2\s(I)
_cod_data_source_file ku3125sup1.cf
_cod_data_source_block I
_cod_database_code 2019445
_cod_database_fobs_code 2019445

loop_
_symmetry_equiv_pos_as_xyz
'x, y, z'
'-x, -y, -z'

loop_
_atom_site_type_symbol
_atom_site_label
_atom_site_fract_x
_atom_site_fract_y
_atom_site_fract_z
_atom_site_U_iso_or_equiv
_atom_site_adp_type
_atom_site_calc_flag
_atom_site_refinement_flags
_atom_site_occupancy
_atom_site_symmetry_multiplicity
I I1 0.203819(15) 0.065732(13) 0.210625(12) 0.01668(5) Uani d . 1 1
O O1 0.64155(14) 0.38361(14) 0.38296(12) 0.0079(2) Uani d D 1 1
H H1O 0.646(3) 0.390(3) 0.4518(17) 0.012 Uiso d D 1 1
C C1 0.50575(19) 0.34663(18) 0.38581(16) 0.0071(3) Uani d . 1 1
H H1 0.4491 0.3512 0.4749 0.009 Uiso calc R 1 1
C C2 0.40395(19) 0.44858(18) 0.31629(16) 0.0075(3) Uani d . 1 1
H H2 0.3065 0.4235 0.3345 0.009 Uiso calc R 1 1
N N2 0.36796(18) 0.59184(17) 0.36834(15) 0.0097(3) Uani d D 1 1
H H2B 0.296(2) 0.640(2) 0.338(2) 0.015 Uiso d D 1 1
H H2A 0.442(2) 0.622(3) 0.340(2) 0.015 Uiso d D 1 1
O O3 0.58522(14) 0.49621(14) 0.13332(12) 0.0089(2) Uani d D 1 1
H H3O 0.557(3) 0.564(2) 0.098(2) 0.013 Uiso d D 1 1
C C3 0.4622(2) 0.43701(19) 0.17380(16) 0.0078(3) Uani d . 1 1
H H3 0.3777 0.4924 0.1381 0.009 Uiso calc R 1 1
N N4 0.5620(2) 0.27818(18) -0.01117(15) 0.0141(3) Uani d D 1 1
H H4A 0.648(2) 0.294(3) -0.026(3) 0.021 Uiso d D 1 1
H H4B 0.569(3) 0.196(2) -0.036(2) 0.021 Uiso d D 1 1
C C4 0.5023(2) 0.28528(19) 0.12476(17) 0.0096(3) Uani d . 1 1
H H4 0.4050 0.2600 0.1398 0.012 Uiso calc R 1 1
O O5 0.75617(15) 0.18813(14) 0.15854(13) 0.0110(3) Uani d D 1 1
H H5O 0.812(3) 0.113(2) 0.141(2) 0.016 Uiso d D 1 1
C C5 0.6045(2) 0.17862(19) 0.19222(17) 0.0088(3) Uani d . 1 1
H H5 0.6060 0.0829 0.1656 0.011 Uiso calc R 1 1
N N6 0.6317(2) 0.10148(17) 0.40572(16) 0.0125(3) Uani d D 1 1
H H6B 0.636(3) 0.020(2) 0.386(2) 0.019 Uiso d D 1 1
H H6A 0.717(2) 0.112(3) 0.385(2) 0.019 Uiso d D 1 1
C C6 0.5387(2) 0.19746(19) 0.33406(17) 0.0089(3) Uani d . 1 1
H H6 0.4398 0.1751 0.3509 0.011 Uiso calc R 1 1
C C11 0.10032(19) 0.43102(18) 0.64886(16) 0.0069(3) Uani d . 1 1
H H11 0.1602 0.4757 0.5816 0.008 Uiso calc R 1 1
O O11 -0.05328(14) 0.51209(14) 0.67454(12) 0.0096(3) Uani d D 1 1
H H11O -0.058(3) 0.570(2) 0.626(2) 0.014 Uiso d D 1 1
C C12 0.1187(2) 0.28126(19) 0.60370(16) 0.0081(3) Uani d . 1 1
H H12 0.2293 0.2359 0.5719 0.010 Uiso calc R 1 1
N N12 0.0497(2) 0.28791(18) 0.49770(15) 0.0125(3) Uani d D 1 1
H H12B 0.083(3) 0.211(2) 0.455(2) 0.019 Uiso d D 1 1
H H12A -0.044(2) 0.301(3) 0.525(2) 0.019 Uiso d D 1 1
C C13 0.0594(2) 0.19168(19) 0.70739(16) 0.0080(3) Uani d . 1 1
H H13 0.0895 0.0927 0.6740 0.010 Uiso calc R 1 1
O O13 -0.10271(15) 0.24039(14) 0.74419(13) 0.0107(3) Uani d D 1 1
H H13O -0.131(3) 0.174(2) 0.756(2) 0.016 Uiso d D 1 1
C C14 0.1274(2) 0.19585(18) 0.81908(16) 0.0075(3) Uani d . 1 1
H H14 0.2394 0.1597 0.7880 0.009 Uiso calc R 1 1
N N14 0.08031(19) 0.09875(17) 0.91106(15) 0.0106(3) Uani d D 1 1
H H14A -0.0123(19) 0.122(3) 0.932(2) 0.016 Uiso d D 1 1
H H14B 0.109(3) 0.099(3) 0.9763(19) 0.016 Uiso d D 1 1
C C15 0.09355(19) 0.34655(18) 0.87005(16) 0.0073(3) Uani d . 1 1
H H15 0.1481 0.3432 0.9375 0.009 Uiso calc R 1 1
O O15 -0.06375(15) 0.41057(14) 0.92356(12) 0.0095(3) Uani d D 1 1
H H15O -0.107(3) 0.400(3) 0.875(2) 0.014 Uiso d D 1 1
C C16 0.15941(19) 0.43154(18) 0.76631(16) 0.0069(3) Uani d . 1 1
H H16 0.2715 0.3903 0.7427 0.008 Uiso calc R 1 1
N N16 0.12659(18) 0.57976(16) 0.81046(15) 0.0082(3) Uani d D 1 1
H H16C 0.039(2) 0.624(2) 0.806(2) 0.012 Uiso d D 1 1
H H16B 0.187(2) 0.618(2) 0.765(2) 0.012 Uiso d D 1 1
H H16A 0.132(3) 0.585(3) 0.8859(17) 0.012 Uiso d D 1 1
O O1W 0.48946(17) 0.14963(16) 0.65979(15) 0.0185(3) Uani d D 1 1
H H1W 0.550(3) 0.111(3) 0.696(3) 0.028 Uiso d D 1 1
H H2W 0.535(3) 0.132(3) 0.5877(18) 0.028 Uiso d D 1 1

loop_
_atom_site_aniso_label
_atom_site_aniso_U_11
_atom_site_aniso_U_22
_atom_site_aniso_U_33
_atom_site_aniso_U_12
_atom_site_aniso_U_13
_atom_site_aniso_U_23
I1 0.02114(8) 0.01513(8) 0.01748(8) -0.00861(5) -0.00751(5) 0.00025(5)
O1 0.0060(6) 0.0130(6) 0.0063(6) -0.0047(5) -0.0021(5) 0.0010(5)
C1 0.0053(7) 0.0092(8) 0.0073(8) -0.0032(6) -0.0011(6) 0.0023(6)
C2 0.0055(8) 0.0084(8) 0.0081(8) -0.0012(6) -0.0018(6) 0.0007(6)
N2 0.0088(7) 0.0093(7) 0.0096(7) 0.0005(6) -0.0028(6) 0.0002(6)
O3 0.0086(6) 0.0093(6) 0.0105(6) -0.0044(5) -0.0032(5) 0.0036(5)
C3 0.0062(8) 0.0092(8) 0.0090(8) -0.0026(6) -0.0034(6) 0.0018(6)
N4 0.0216(9) 0.0118(8) 0.0088(8) -0.0037(7) -0.0049(7) -0.0013(6)
C4 0.0123(8) 0.0099(8) 0.0085(8) -0.0047(7) -0.0042(7) 0.0009(6)
O5 0.0084(6) 0.0084(6) 0.0143(7) -0.0019(5) 0.0001(5) -0.0003(5)
C5 0.0102(8) 0.0073(8) 0.0100(8) -0.0042(7) -0.0022(7) 0.0008(6)
N6 0.0159(8) 0.0076(7) 0.0136(8) -0.0018(6) -0.0050(6) 0.0033(6)
C6 0.0095(8) 0.0089(8) 0.0091(8) -0.0039(7) -0.0025(7) 0.0025(6)
C11 0.0050(8) 0.0084(8) 0.0072(8) -0.0022(6) -0.0012(6) 0.0022(6)
O11 0.0063(6) 0.0101(6) 0.0117(6) -0.0011(5) -0.0029(5) 0.0043(5)
C12 0.0097(8) 0.0088(8) 0.0056(8) -0.0026(6) -0.0017(6) 0.0010(6)
N12 0.0182(8) 0.0135(8) 0.0075(7) -0.0055(7) -0.0049(6) 0.0006(6)
C13 0.0081(8) 0.0075(8) 0.0086(8) -0.0022(6) -0.0025(6) 0.0010(6)
O13 0.0078(6) 0.0103(6) 0.0160(7) -0.0048(5) -0.0043(5) 0.0038(5)
C14 0.0080(8) 0.0073(8) 0.0070(8) -0.0017(6) -0.0022(6) 0.0020(6)
N14 0.0131(8) 0.0107(8) 0.0097(7) -0.0051(6) -0.0042(6) 0.0052(6)
C15 0.0063(8) 0.0080(8) 0.0072(8) -0.0023(6) -0.0009(6) 0.0011(6)
O15 0.0074(6) 0.0120(6) 0.0082(6) -0.0026(5) 0.0001(5) -0.0012(5)
C16 0.0066(8) 0.0069(8) 0.0078(8) -0.0030(6) -0.0019(6) 0.0007(6)
N16 0.0081(7) 0.0088(7) 0.0087(7) -0.0040(6) -0.0019(6) 0.0013(6)
O1W 0.0152(7) 0.0205(8) 0.0180(7) -0.0042(6) -0.0019(6) 0.0031(6)

loop_
_atom_type_symbol
_atom_type_description
_atom_type_scat_dispersion_real
_atom_type_scat_dispersion_imag
_atom_type_scat_source
C C 0.0033 0.0016 'International Tables Vol C Tables 4.2.6.8 and 6.1.1.4'
H H 0.0000 0.0000 'International Tables Vol C Tables 4.2.6.8 and 6.1.1.4'
N N 0.0061 0.0033 'International Tables Vol C Tables 4.2.6.8 and 6.1.1.4'
O O 0.0106 0.0060 'International Tables Vol C Tables 4.2.6.8 and 6.1.1.4'
I I -0.4742 1.8119 'International Tables Vol C Tables 4.2.6.8 and 6.1.1.4'

loop_
_geom_angle_atom_site_label_1
_geom_angle_atom_site_label_2
_geom_angle_atom_site_label_3
_geom_angle
C1 O1 H1O 106.6(19)
O1 C1 C6 111.76(14)
O1 C1 C2 112.08(14)
C6 C1 C2 109.96(14)
O1 C1 H1 107.6
C6 C1 H1 107.6
C2 C1 H1 107.6
N2 C2 C1 110.20(14)
N2 C2 C3 112.93(14)
C1 C2 C3 114.54(14)
N2 C2 H2 106.2
C1 C2 H2 106.2
C3 C2 H2 106.2
C2 N2 H2B 105.6(17)
C2 N2 H2A 108.0(18)
H2B N2 H2A 107(2)
C3 O3 H3O 107.9(19)
O3 C3 C4 111.96(14)
O3 C3 C2 111.97(14)
C4 C3 C2 110.83(14)
O3 C3 H3 107.3
C4 C3 H3 107.3
C2 C3 H3 107.3
C4 N4 H4A 107.8(19)
C4 N4 H4B 106.2(19)
H4A N4 H4B 112(3)
N4 C4 C3 109.07(15)
N4 C4 C5 113.28(15)
C3 C4 C5 114.57(15)
N4 C4 H4 106.4
C3 C4 H4 106.4
C5 C4 H4 106.4
C5 O5 H5O 110(2)
O5 C5 C4 111.39(14)
O5 C5 C6 111.69(14)
C4 C5 C6 110.19(15)
O5 C5 H5 107.8
C4 C5 H5 107.8
C6 C5 H5 107.8
C6 N6 H6B 108.0(19)
C6 N6 H6A 107.0(19)
H6B N6 H6A 109(3)
N6 C6 C1 108.72(15)
N6 C6 C5 113.65(15)
C1 C6 C5 113.90(14)
N6 C6 H6 106.7
C1 C6 H6 106.7
C5 C6 H6 106.7
O11 C11 C12 111.23(14)
O11 C11 C16 109.05(14)
C12 C11 C16 111.16(14)
O11 C11 H11 108.4
C12 C11 H11 108.4
C16 C11 H11 108.4
C11 O11 H11O 106.1(19)
N12 C12 C11 108.59(14)
N12 C12 C13 112.96(15)
C11 C12 C13 113.44(14)
N12 C12 H12 107.2
C11 C12 H12 107.2
C13 C12 H12 107.2
C12 N12 H12B 111.1(18)
C12 N12 H12A 108.4(18)
H12B N12 H12A 107(3)
O13 C13 C14 110.72(14)
O13 C13 C12 109.55(14)
C14 C13 C12 110.82(14)
O13 C13 H13 108.6
C14 C13 H13 108.6
C12 C13 H13 108.6
C13 O13 H13O 106.5(19)
N14 C14 C13 109.44(14)
N14 C14 C15 114.96(14)
C13 C14 C15 111.28(14)
N14 C14 H14 106.9
C13 C14 H14 106.9
C15 C14 H14 106.9
C14 N14 H14A 108.6(18)
C14 N14 H14B 114.8(18)
H14A N14 H14B 105(3)
O15 C15 C16 112.12(14)
O15 C15 C14 113.33(14)
C16 C15 C14 108.69(14)
O15 C15 H15 107.5
C16 C15 H15 107.5
C14 C15 H15 107.5
C15 O15 H15O 106.9(19)
N16 C16 C15 110.76(14)
N16 C16 C11 108.12(14)
C15 C16 C11 113.55(14)
N16 C16 H16 108.1
C15 C16 H16 108.1
C11 C16 H16 108.1
C16 N16 H16C 109.4(17)
C16 N16 H16B 110.2(17)
H16C N16 H16B 108(2)
C16 N16 H16A 111.3(17)
H16C N16 H16A 108(2)
H16B N16 H16A 110(2)
H1W O1W H2W 103(3)

loop_
_geom_bond_atom_site_label_1
_geom_bond_atom_site_label_2
_geom_bond_distance
O1 C1 1.431(2)
O1 H1O 0.777(17)
C1 C6 1.526(2)
C1 C2 1.527(2)
C1 H1 1.0000
C2 N2 1.469(2)
C2 C3 1.537(2)
C2 H2 1.0000
N2 H2B 0.854(17)
N2 H2A 0.830(17)
O3 C3 1.428(2)
O3 H3O 0.787(17)
C3 C4 1.531(2)
C3 H3 1.0000
N4 C4 1.471(2)
N4 H4A 0.855(17)
N4 H4B 0.850(17)
C4 C5 1.538(3)
C4 H4 1.0000
O5 C5 1.430(2)
O5 H5O 0.783(17)
C5 C6 1.539(2)
C5 H5 1.0000
N6 C6 1.467(2)
N6 H6B 0.831(17)
N6 H6A 0.823(17)
C6 H6 1.0000
C11 O11 1.421(2)
C11 C12 1.534(2)
C11 C16 1.534(2)
C11 H11 1.0000
O11 H11O 0.780(17)
C12 N12 1.466(2)
C12 C13 1.535(2)
C12 H12 1.0000
N12 H12B 0.853(17)
N12 H12A 0.839(17)
C13 O13 1.438(2)
C13 C14 1.531(2)
C13 H13 1.0000
O13 H13O 0.782(17)
C14 N14 1.467(2)
C14 C15 1.536(2)
C14 H14 1.0000
N14 H14A 0.821(17)
N14 H14B 0.828(17)
C15 O15 1.434(2)
C15 C16 1.528(2)
C15 H15 1.0000
O15 H15O 0.772(17)
C16 N16 1.490(2)
C16 H16 1.0000
N16 H16C 0.836(17)
N16 H16B 0.832(17)
N16 H16A 0.852(17)
O1W H1W 0.785(18)
O1W H2W 0.808(18)

loop_
_geom_hbond_atom_site_label_D
_geom_hbond_atom_site_label_H
_geom_hbond_atom_site_label_A
_geom_hbond_site_symmetry_A
_geom_hbond_distance_DH
_geom_hbond_distance_HA
_geom_hbond_distance_DA
_geom_hbond_angle_DHA
_geom_hbond_publ_flag
N12 H12B I1 . 0.853(17) 2.91(2) 3.6656(17) 148(2) yes
N12 H12A O13 . 0.839(17) 2.45(3) 2.864(2) 111(2) no
O15 H15O O13 . 0.772(17) 2.16(2) 2.7940(19) 139(2) yes
O15 H15O O11 . 0.772(17) 2.47(2) 2.9021(19) 117(2) no
N16 H16C O11 . 0.836(17) 2.32(2) 2.748(2) 113(2) no
O1W H2W N6 . 0.808(18) 1.996(18) 2.802(2) 175(3) yes
O1 H1O N2 2_666 0.777(17) 1.972(17) 2.746(2) 174(3) yes
N2 H2B O13 2_566 0.854(17) 2.270(17) 3.123(2) 178(2) yes
N2 H2A O1W 2_666 0.830(17) 2.54(2) 3.206(2) 139(2) yes
O3 H3O N4 2_665 0.787(17) 2.032(18) 2.801(2) 166(3) yes
N4 H4B I1 2_655 0.850(17) 3.21(2) 3.9147(17) 142(2) yes
O5 H5O N14 2_656 0.783(17) 2.101(18) 2.870(2) 167(3) yes
N6 H6B O1W 2_656 0.831(17) 2.45(2) 3.194(2) 150(2) yes
O11 H11O N12 2_566 0.780(17) 1.950(17) 2.727(2) 175(3) yes
O13 H13O I1 2_556 0.782(17) 2.657(17) 3.4368(14) 175(3) yes
N14 H14B I1 1_556 0.828(17) 2.927(17) 3.7498(17) 173(2) yes
N16 H16B O1 2_666 0.832(17) 2.019(19) 2.781(2) 152(2) yes
N16 H16B O5 2_666 0.832(17) 2.37(2) 2.892(2) 121(2) yes
N16 H16A O15 2_567 0.852(17) 2.050(18) 2.858(2) 158(2) yes
O1W H1W I1 2_656 0.785(18) 2.903(19) 3.6774(16) 169(3) yes

loop_
_geom_torsion_atom_site_label_1
_geom_torsion_atom_site_label_2
_geom_torsion_atom_site_label_3
_geom_torsion_atom_site_label_4
_geom_torsion
O1 C1 C2 N2 -56.82(18)
C6 C1 C2 N2 178.23(14)
O1 C1 C2 C3 71.81(19)
C6 C1 C2 C3 -53.15(19)
N2 C2 C3 O3 52.58(19)
C1 C2 C3 O3 -74.66(19)
N2 C2 C3 C4 178.37(14)
C1 C2 C3 C4 51.1(2)
O3 C3 C4 N4 -52.39(19)
C2 C3 C4 N4 -178.19(14)
O3 C3 C4 C5 75.77(19)
C2 C3 C4 C5 -50.0(2)
N4 C4 C5 O5 52.6(2)
C3 C4 C5 O5 -73.39(19)
N4 C4 C5 C6 177.15(15)
C3 C4 C5 C6 51.1(2)
O1 C1 C6 N6 57.03(18)
C2 C1 C6 N6 -177.83(14)
O1 C1 C6 C5 -70.81(19)
C2 C1 C6 C5 54.33(19)
O5 C5 C6 N6 -54.3(2)
C4 C5 C6 N6 -178.64(15)
O5 C5 C6 C1 70.97(19)
C4 C5 C6 C1 -53.4(2)
O11 C11 C12 N12 53.84(19)
C16 C11 C12 N12 175.57(14)
O11 C11 C12 C13 -72.63(18)
C16 C11 C12 C13 49.10(19)
N12 C12 C13 O13 -53.91(19)
C11 C12 C13 O13 70.22(18)
N12 C12 C13 C14 -176.37(15)
C11 C12 C13 C14 -52.24(19)
O13 C13 C14 N14 63.74(18)
C12 C13 C14 N14 -174.48(14)
O13 C13 C14 C15 -64.41(18)
C12 C13 C14 C15 57.36(19)
N14 C14 C15 O15 -58.9(2)
C13 C14 C15 O15 66.27(18)
N14 C14 C15 C16 175.78(14)
C13 C14 C15 C16 -59.10(18)
O15 C15 C16 N16 52.72(19)
C14 C15 C16 N16 178.78(14)
O15 C15 C16 C11 -69.16(19)
C14 C15 C16 C11 56.91(18)
O11 C11 C16 N16 -52.48(18)
C12 C11 C16 N16 -175.47(14)
O11 C11 C16 C15 70.85(18)
C12 C11 C16 C15 -52.14(19)
